data_4330909
loop_
_publ_author_name
'Clare E. Rowland'
'Mercouri G. Kanatzidis'
'L. Soderholm'

_publ_contact_author_address
;Department of Chemistry
Northwestern University 
2145 Sheridan Rd. 
Evanston, IL 60208
;
_publ_contact_author_email m-kanatzidis@northwestern.edu
_publ_contact_author_name 'Mercouri G. Kanatzidis'
_publ_section_title
;
 Tetraalkylammonium Uranyl Isothiocyanates
;
_journal_name_full 'Inorganic Chemistry'
_journal_page_first 11798
_journal_page_last 11804
_journal_paper_doi 10.1021/ic301741u
_journal_volume 51
_journal_year 2012
_chemical_formula_sum 'C17 H36 N8 O2 S5 U'
_chemical_formula_weight 782.87
_chemical_name_systematic
; 
 ? 
;
_space_group_IT_number 14
_symmetry_cell_setting monoclinic
_symmetry_space_group_name_Hall '-P 2ybc'
_symmetry_space_group_name_H-M 'P 1 21/c 1'
_atom_sites_solution_hydrogens geom
_atom_sites_solution_primary direct
_atom_sites_solution_secondary difmap
_audit_creation_method SHELXL-97
_cell_angle_alpha 90.00
_cell_angle_beta 97.754(2)
_cell_angle_gamma 90.00
_cell_formula_units_Z 4
_cell_length_a 16.365(3)
_cell_length_b 9.2621(16)
_cell_length_c 20.346(3)
_cell_measurement_reflns_used 9957
_cell_measurement_temperature 100(2)
_cell_measurement_theta_max 29.952
_cell_measurement_theta_min 4.08
_cell_volume 3055.7(9)
_computing_cell_refinement 'ApexII software suite (Bruker AXS)'
_computing_data_collection 'ApexII software suite (Bruker AXS)'
_computing_data_reduction 'ApexII software suite (Bruker AXS)'
_computing_molecular_graphics 'ORTEP-3 for Windows (Farrugia, 1997)'
_computing_publication_material 'WinGX (Farrugia, 1998)'
_computing_structure_refinement 'SHELXL-97 (Sheldrick, 2008)'
_computing_structure_solution 'SHELXS-97 (Sheldrick, 2008)'
_diffrn_ambient_temperature 100(2)
_diffrn_measured_fraction_theta_full 0.990
_diffrn_measured_fraction_theta_max 0.990
_diffrn_radiation_monochromator graphite
_diffrn_radiation_source 'fine-focus sealed tube'
_diffrn_radiation_type MoK\a
_diffrn_radiation_wavelength 0.71073
_diffrn_reflns_av_R_equivalents 0.0715
_diffrn_reflns_av_sigmaI/netI 0.0559
_diffrn_reflns_limit_h_max 22
_diffrn_reflns_limit_h_min -22
_diffrn_reflns_limit_k_max 12
_diffrn_reflns_limit_k_min -12
_diffrn_reflns_limit_l_max 28
_diffrn_reflns_limit_l_min -28
_diffrn_reflns_number 43211
_diffrn_reflns_theta_full 30.01
_diffrn_reflns_theta_max 30.01
_diffrn_reflns_theta_min 4.08
_exptl_absorpt_coefficient_mu 5.681
_exptl_absorpt_correction_T_max 0.672
_exptl_absorpt_correction_T_min 0.419
_exptl_absorpt_correction_type empirical
_exptl_absorpt_process_details SADABS
_exptl_crystal_colour yellow
_exptl_crystal_density_diffrn 1.702
_exptl_crystal_description block
_exptl_crystal_F_000 1528
_exptl_crystal_size_max 0.16
_exptl_crystal_size_mid 0.14
_exptl_crystal_size_min 0.07
_refine_diff_density_max 1.872
_refine_diff_density_min -1.484
_refine_diff_density_rms 0.176
_refine_ls_extinction_method none
_refine_ls_goodness_of_fit_ref 1.027
_refine_ls_hydrogen_treatment constr
_refine_ls_matrix_type full
_refine_ls_number_parameters 298
_refine_ls_number_reflns 8817
_refine_ls_number_restraints 0
_refine_ls_restrained_S_all 1.027
_refine_ls_R_factor_all 0.0613
_refine_ls_R_factor_gt 0.0393
_refine_ls_shift/su_max 0.001
_refine_ls_shift/su_mean 0.000
_refine_ls_structure_factor_coef Fsqd
_refine_ls_weighting_details 'calc w=1/[\s^2^(Fo^2^)+(0.0430P)^2^+1.3189P] where P=(Fo^2^+2Fc^2^)/3'
_refine_ls_weighting_scheme calc
_refine_ls_wR_factor_gt 0.0836
_refine_ls_wR_factor_ref 0.0926
_reflns_number_gt 6667
_reflns_number_total 8817
_reflns_threshold_expression >2sigma(I)
_cod_data_source_file ic301741u_si_002_2.cif
_cod_data_source_block 1
_cod_original_cell_volume 3055.6(9)
_cod_original_sg_symbol_H-M 'P 21/c'
_cod_database_code 4330909

loop_
_symmetry_equiv_pos_as_xyz
'x, y, z'
'-x, y+1/2, -z+1/2'
'-x, -y, -z'
'x, -y-1/2, z-1/2'

loop_
_atom_site_label
_atom_site_type_symbol
_atom_site_fract_x
_atom_site_fract_y
_atom_site_fract_z
_atom_site_U_iso_or_equiv
_atom_site_adp_type
_atom_site_occupancy
_atom_site_symmetry_multiplicity
_atom_site_calc_flag
_atom_site_refinement_flags
C10 C 0.3390(3) -0.1302(6) 0.2050(2) 0.0265(10) Uani 1 1 d .
C11 C 0.2166(3) 0.0685(5) 0.0683(2) 0.0195(9) Uani 1 1 d .
C12 C 0.0867(3) 0.3861(5) 0.1440(3) 0.0289(11) Uani 1 1 d .
C13 C 0.2241(3) 0.5425(5) 0.3126(2) 0.0248(10) Uani 1 1 d .
C14 C 0.4068(3) 0.1762(5) 0.3817(2) 0.0214(9) Uani 1 1 d .
C20 C 0.4185(3) 0.5660(6) 0.4176(2) 0.0257(10) Uani 1 1 d .
H20A H 0.4250 0.4652 0.4280 0.038 Uiso 1 1 calc R
H20B H 0.3636 0.5835 0.3959 0.038 Uiso 1 1 calc R
H20C H 0.4280 0.6215 0.4578 0.038 Uiso 1 1 calc R
C21 C 0.5644(3) 0.5818(6) 0.4069(2) 0.0249(10) Uani 1 1 d .
H21A H 0.5706 0.4810 0.4174 0.037 Uiso 1 1 calc R
H21B H 0.5735 0.6375 0.4470 0.037 Uiso 1 1 calc R
H21C H 0.6039 0.6093 0.3783 0.037 Uiso 1 1 calc R
C22 C 0.4700(4) 0.7649(5) 0.3565(3) 0.0316(12) Uani 1 1 d .
H22A H 0.4153 0.7825 0.3344 0.047 Uiso 1 1 calc R
H22B H 0.5095 0.7925 0.3280 0.047 Uiso 1 1 calc R
H22C H 0.4789 0.8204 0.3967 0.047 Uiso 1 1 calc R
C23 C 0.4651(3) 0.5216(6) 0.3105(2) 0.0294(11) Uani 1 1 d .
H23A H 0.4714 0.4210 0.3214 0.044 Uiso 1 1 calc R
H23B H 0.5044 0.5486 0.2817 0.044 Uiso 1 1 calc R
H23C H 0.4103 0.5389 0.2886 0.044 Uiso 1 1 calc R
C30 C 0.1814(3) 0.6151(6) 0.0246(3) 0.0395(13) Uani 1 1 d .
H30A H 0.1384 0.5522 0.0351 0.059 Uiso 1 1 calc R
H30B H 0.1591 0.6830 -0.0087 0.059 Uiso 1 1 calc R
H30C H 0.2045 0.6663 0.0639 0.059 Uiso 1 1 calc R
C31 C 0.2833(4) 0.4232(6) 0.0513(2) 0.0326(12) Uani 1 1 d .
H31A H 0.2409 0.3588 0.0618 0.049 Uiso 1 1 calc R
H31B H 0.3057 0.4751 0.0905 0.049 Uiso 1 1 calc R
H31C H 0.3262 0.3687 0.0350 0.049 Uiso 1 1 calc R
C32 C 0.2124(3) 0.4475(6) -0.0618(2) 0.0299(11) Uani 1 1 d .
H32A H 0.1697 0.3836 -0.0514 0.045 Uiso 1 1 calc R
H32B H 0.2552 0.3925 -0.0779 0.045 Uiso 1 1 calc R
H32C H 0.1897 0.5149 -0.0952 0.045 Uiso 1 1 calc R
C33 C 0.3138(3) 0.6274(6) -0.0166(3) 0.0286(11) Uani 1 1 d .
H33A H 0.3362 0.6788 0.0227 0.043 Uiso 1 1 calc R
H33B H 0.2912 0.6950 -0.0500 0.043 Uiso 1 1 calc R
H33C H 0.3567 0.5725 -0.0328 0.043 Uiso 1 1 calc R
C40 C 0.0962(4) 0.8197(7) 0.1765(4) 0.0512(18) Uani 1 1 d .
H40A H 0.0998 0.8411 0.2230 0.077 Uiso 1 1 calc R
H40B H 0.1412 0.8652 0.1587 0.077 Uiso 1 1 calc R
H40C H 0.0990 0.7172 0.1705 0.077 Uiso 1 1 calc R
C41 C -0.0544(4) 0.8070(8) 0.1672(3) 0.0494(17) Uani 1 1 d .
H41A H -0.0523 0.8288 0.2136 0.074 Uiso 1 1 calc R
H41B H -0.0521 0.7043 0.1614 0.074 Uiso 1 1 calc R
H41C H -0.1048 0.8438 0.1435 0.074 Uiso 1 1 calc R
C42 C 0.0126(4) 0.8410(7) 0.0698(3) 0.0380(13) Uani 1 1 d .
H42A H 0.0585 0.8849 0.0526 0.057 Uiso 1 1 calc R
H42B H -0.0380 0.8777 0.0464 0.057 Uiso 1 1 calc R
H42C H 0.0147 0.7382 0.0640 0.057 Uiso 1 1 calc R
C43 C 0.0137(4) 1.0354(6) 0.1485(4) 0.0553(19) Uani 1 1 d .
H43A H 0.0162 1.0601 0.1945 0.083 Uiso 1 1 calc R
H43B H -0.0367 1.0713 0.1245 0.083 Uiso 1 1 calc R
H43C H 0.0598 1.0776 0.1309 0.083 Uiso 1 1 calc R
N10 N 0.3287(3) -0.0200(5) 0.2284(2) 0.0262(9) Uani 1 1 d .
N11 N 0.2183(2) 0.1037(4) 0.12346(19) 0.0240(8) Uani 1 1 d .
N12 N 0.1490(3) 0.3562(5) 0.1730(2) 0.0282(9) Uani 1 1 d .
N13 N 0.2420(3) 0.4263(5) 0.2996(2) 0.0292(9) Uani 1 1 d .
N14 N 0.3575(3) 0.1891(5) 0.3359(2) 0.0296(10) Uani 1 1 d .
N20 N 0.4795(2) 0.6093(4) 0.37261(18) 0.0207(8) Uani 1 1 d .
N30 N 0.2473(2) 0.5279(4) -0.00076(19) 0.0209(8) Uani 1 1 d .
N40 N 0.0167(3) 0.8752(5) 0.1415(2) 0.0301(9) Uani 1 1 d .
O10 O 0.18207(19) 0.1213(4) 0.27095(16) 0.0240(7) Uani 1 1 d .
O11 O 0.3386(2) 0.2998(3) 0.19790(16) 0.0237(7) Uani 1 1 d .
S10 S 0.35687(14) -0.28264(17) 0.17161(8) 0.0554(5) Uani 1 1 d .
S11 S 0.21378(8) 0.01866(14) -0.00859(6) 0.0283(3) Uani 1 1 d .
S12 S -0.00012(11) 0.4270(2) 0.10044(16) 0.0964(10) Uani 1 1 d .
S13 S 0.19841(11) 0.70318(15) 0.33192(7) 0.0412(4) Uani 1 1 d .
S14 S 0.47382(8) 0.15344(15) 0.44761(6) 0.0286(3) Uani 1 1 d .
U1 U 0.260072(10) 0.210904(18) 0.234459(8) 0.01859(6) Uani 1 1 d .

loop_
_atom_site_aniso_label
_atom_site_aniso_U_11
_atom_site_aniso_U_22
_atom_site_aniso_U_33
_atom_site_aniso_U_23
_atom_site_aniso_U_13
_atom_site_aniso_U_12
C10 0.030(3) 0.028(3) 0.020(2) 0.008(2) -0.0017(19) 0.000(2)
C11 0.022(2) 0.0123(19) 0.024(2) 0.0022(17) 0.0009(17) -0.0039(17)
C12 0.024(3) 0.018(2) 0.045(3) 0.004(2) 0.006(2) -0.001(2)
C13 0.026(2) 0.027(3) 0.019(2) 0.0001(19) -0.0030(18) -0.002(2)
C14 0.023(2) 0.019(2) 0.023(2) 0.0016(17) 0.0037(18) -0.0006(17)
C20 0.022(2) 0.030(3) 0.026(2) 0.000(2) 0.0062(19) -0.004(2)
C21 0.018(2) 0.034(3) 0.023(2) 0.001(2) 0.0027(18) 0.002(2)
C22 0.038(3) 0.025(3) 0.032(3) 0.007(2) 0.007(2) 0.003(2)
C23 0.031(3) 0.034(3) 0.021(2) -0.006(2) -0.002(2) 0.002(2)
C30 0.027(3) 0.037(3) 0.057(4) -0.009(3) 0.012(3) 0.002(2)
C31 0.047(3) 0.025(3) 0.025(3) 0.010(2) 0.003(2) 0.005(2)
C32 0.028(3) 0.032(3) 0.030(3) -0.006(2) 0.002(2) -0.003(2)
C33 0.020(2) 0.032(3) 0.033(3) 0.009(2) -0.0003(19) -0.007(2)
C40 0.041(4) 0.041(4) 0.064(4) 0.019(3) -0.021(3) -0.007(3)
C41 0.041(4) 0.065(5) 0.045(4) 0.000(3) 0.018(3) -0.020(3)
C42 0.033(3) 0.047(3) 0.034(3) 0.011(3) 0.007(2) 0.003(3)
C43 0.040(4) 0.031(3) 0.094(6) -0.008(3) 0.006(4) 0.000(3)
N10 0.026(2) 0.029(2) 0.024(2) 0.0007(17) 0.0073(17) 0.0019(18)
N11 0.025(2) 0.025(2) 0.022(2) -0.0008(16) 0.0030(16) -0.0005(17)
N12 0.029(2) 0.025(2) 0.030(2) -0.0028(18) 0.0006(18) 0.0059(18)
N13 0.030(2) 0.032(2) 0.024(2) -0.0091(18) -0.0016(17) -0.0011(19)
N14 0.030(2) 0.033(2) 0.025(2) 0.0017(18) -0.0025(18) 0.0006(18)
N20 0.0220(19) 0.023(2) 0.0173(18) -0.0012(15) 0.0028(15) 0.0003(16)
N30 0.0195(19) 0.0190(18) 0.025(2) 0.0017(15) 0.0042(15) 0.0001(16)
N40 0.026(2) 0.026(2) 0.038(2) 0.0036(19) 0.0036(18) -0.0030(18)
O10 0.0205(16) 0.0265(17) 0.0261(17) 0.0007(14) 0.0076(13) 0.0008(14)
O11 0.0238(17) 0.0246(17) 0.0232(16) 0.0006(14) 0.0050(13) -0.0011(14)
S10 0.0970(15) 0.0295(8) 0.0340(8) -0.0084(7) -0.0114(8) 0.0162(9)
S11 0.0354(7) 0.0307(7) 0.0184(6) -0.0033(5) 0.0026(5) 0.0060(5)
S12 0.0283(9) 0.0352(9) 0.209(3) 0.0375(13) -0.0434(13) -0.0053(7)
S13 0.0598(10) 0.0255(7) 0.0331(7) -0.0078(6) -0.0133(7) 0.0087(7)
S14 0.0264(6) 0.0306(6) 0.0261(6) 0.0039(5) -0.0066(5) 0.0011(5)
U1 0.01851(9) 0.02129(9) 0.01598(8) -0.00002(7) 0.00234(5) -0.00014(7)

loop_
_atom_type_symbol
_atom_type_description
_atom_type_scat_dispersion_real
_atom_type_scat_dispersion_imag
_atom_type_scat_source
C C 0.0033 0.0016 'International Tables Vol C Tables 4.2.6.8 and 6.1.1.4'
H H 0.0000 0.0000 'International Tables Vol C Tables 4.2.6.8 and 6.1.1.4'
N N 0.0061 0.0033 'International Tables Vol C Tables 4.2.6.8 and 6.1.1.4'
O O 0.0106 0.0060 'International Tables Vol C Tables 4.2.6.8 and 6.1.1.4'
S S 0.1246 0.1234 'International Tables Vol C Tables 4.2.6.8 and 6.1.1.4'
U U -9.6767 9.6646 'International Tables Vol C Tables 4.2.6.8 and 6.1.1.4'

loop_
_geom_angle_atom_site_label_1
_geom_angle_atom_site_label_2
_geom_angle_atom_site_label_3
_geom_angle
N10 C10 S10 177.8(5)
N11 C11 S11 179.6(5)
N12 C12 S12 177.8(5)
N13 C13 S13 178.8(5)
N14 C14 S14 177.7(5)
C10 N10 U1 154.1(4)
C11 N11 U1 163.3(4)
C12 N12 U1 160.4(4)
C13 N13 U1 160.1(4)
C14 N14 U1 176.2(4)
C22 N20 C21 109.5(4)
C22 N20 C23 110.0(4)
C21 N20 C23 109.5(4)
C22 N20 C20 109.7(4)
C21 N20 C20 108.9(3)
C23 N20 C20 109.2(4)
C32 N30 C33 109.7(4)
C32 N30 C30 110.1(4)
C33 N30 C30 108.7(4)
C32 N30 C31 109.6(4)
C33 N30 C31 108.9(4)
C30 N30 C31 109.8(4)
C41 N40 C42 108.9(4)
C41 N40 C40 111.2(5)
C42 N40 C40 108.5(5)
C41 N40 C43 110.7(5)
C42 N40 C43 107.9(5)
C40 N40 C43 109.5(5)
O10 U1 O11 179.67(15)
O10 U1 N10 88.48(14)
O11 U1 N10 91.19(14)
O10 U1 N13 90.47(15)
O11 U1 N13 89.78(15)
N10 U1 N13 147.22(14)
O10 U1 N14 91.87(15)
O11 U1 N14 88.00(15)
N10 U1 N14 73.50(14)
N13 U1 N14 73.79(14)
O10 U1 N12 86.83(15)
O11 U1 N12 93.45(15)
N10 U1 N12 140.40(14)
N13 U1 N12 72.16(14)
N14 U1 N12 145.91(14)
O10 U1 N11 93.92(14)
O11 U1 N11 86.01(14)
N10 U1 N11 70.91(13)
N13 U1 N11 141.80(14)
N14 U1 N11 143.73(14)
N12 U1 N11 70.24(13)

loop_
_geom_bond_atom_site_label_1
_geom_bond_atom_site_label_2
_geom_bond_distance
C10 N10 1.149(6)
C10 S10 1.610(6)
C11 N11 1.165(6)
C11 S11 1.626(5)
C12 N12 1.141(6)
C12 S12 1.615(5)
C13 N13 1.155(6)
C13 S13 1.610(5)
C14 N14 1.154(6)
C14 S14 1.627(5)
C20 N20 1.497(6)
C21 N20 1.490(6)
C22 N20 1.481(6)
C23 N20 1.493(6)
C30 N30 1.495(6)
C31 N30 1.496(6)
C32 N30 1.494(6)
C33 N30 1.494(6)
C40 N40 1.489(7)
C41 N40 1.479(7)
C42 N40 1.486(7)
C43 N40 1.492(7)
N10 U1 2.426(4)
N11 U1 2.478(4)
N12 U1 2.462(4)
N13 U1 2.436(4)
N14 U1 2.440(4)
O10 U1 1.768(3)
O11 U1 1.773(3)
